data_7236141
loop_
_publ_author_name
'Shinde, Digambar Balaji'
'Aiyappa, Harshitha Barike'
'Bhadra, Mohitosh'
'Biswal, Bishnu P.'
'Wadge, Pritish'
'Kandambeth, Sharath'
'Garai, Bikash'
'Kundu, Tanay'
'Kurungot, Sreekumar'
'Banerjee, Rahul'

_publ_section_title
;
 A mechanochemically synthesized covalent organic framework as a
 proton-conducting solid electrolyte
;
_journal_issue 7
_journal_name_full 'Journal of Materials Chemistry A'
_journal_page_first 2682
_journal_paper_doi 10.1039/C5TA10521H
_journal_volume 4
_journal_year 2016
_chemical_formula_moiety 'C10 H12 N4, 2(H2 O4 P)'
_chemical_formula_sum 'C10 H16 N4 O8 P2'
_chemical_formula_weight 382.21
_chemical_name_common '2,2'-bipyridinium-5-amino5'-ammonium bis-dihydrogen Phosphate'
_chemical_name_systematic BiPy-PA
_space_group_crystal_system triclinic
_space_group_IT_number 2
_space_group_name_Hall '-P 1'
_space_group_name_H-M_alt 'P -1'
_atom_sites_solution_hydrogens geom
_atom_sites_solution_primary iterative
_atom_sites_solution_secondary difmap
_audit_creation_date 2015-01-30
_audit_creation_method
;
  Olex2 1.2-ac2
  (compiled Nov  7 2012 10:34:12, GUI svn.r4372)
;
_audit_update_record
;
2015-02-03 deposited with the CCDC.
2016-01-29 downloaded from the CCDC.
;
_cell_angle_alpha 73.441(9)
_cell_angle_beta 85.209(8)
_cell_angle_gamma 83.669(9)
_cell_formula_units_Z 2
_cell_length_a 8.6237(9)
_cell_length_b 8.9142(10)
_cell_length_c 10.2301(8)
_cell_measurement_reflns_used 3033
_cell_measurement_temperature 298
_cell_measurement_theta_max 28.6480
_cell_measurement_theta_min 3.5080
_cell_volume 748.09(13)
_computing_cell_refinement
;
CrysAlisPro, Agilent Technologies,
Version 1.171.37.33c (release 11-04-2014 CrysAlis171 .NET)
(compiled Apr 11 2014,15:12:41)
;
_computing_data_collection
;
CrysAlisPro, Agilent Technologies,
Version 1.171.37.33c (release 11-04-2014 CrysAlis171 .NET)
(compiled Apr 11 2014,15:12:41)
;
_computing_data_reduction
;
CrysAlisPro, Agilent Technologies,
Version 1.171.37.33c (release 11-04-2014 CrysAlis171 .NET)
(compiled Apr 11 2014,15:12:41)
;
_computing_molecular_graphics
;
O. V. Dolomanov, L. J. Bourhis, R. J. Gildea, J. A. K. Howard and H. Puschmann,
OLEX2: a complete structure solution, refinement and analysis program.
J. Appl. Cryst. (2009). 42, 339-341.
;
_computing_publication_material
;
O. V. Dolomanov, L. J. Bourhis, R. J. Gildea, J. A. K. Howard and H. Puschmann,
OLEX2: a complete structure solution, refinement and analysis program.
J. Appl. Cryst. (2009). 42, 339-341.
;
_computing_structure_refinement
;
SHELXL, G.M. Sheldrick, Acta Cryst.
(2008). A64, 112-122
;
_computing_structure_solution
;
olex2.solve (L.J. Bourhis, O.V. Dolomanov, R.J. Gildea, J.A.K. Howard,
H. Puschmann, in preparation, 2011)
;
_diffrn_ambient_temperature 298
_diffrn_detector 'CCD plate'
_diffrn_detector_area_resol_mean 16.1640
_diffrn_detector_type Eos
_diffrn_measured_fraction_theta_full 0.9977
_diffrn_measured_fraction_theta_max 0.8548
_diffrn_measurement_details
;
#__ type_ start__ end____ width___ exp.time_
  1 omega   -2.00   89.00   1.0000    2.3800
omega____ theta____ kappa____ phi______ frames
    -       19.9032   57.0000    0.0000 91

#__ type_ start__ end____ width___ exp.time_
  2 omega   60.00   89.00   1.0000    2.3800
omega____ theta____ kappa____ phi______ frames
    -       19.9032   57.0000 -150.0000 29

#__ type_ start__ end____ width___ exp.time_
  3 omega  -11.00   91.00   1.0000    2.3800
omega____ theta____ kappa____ phi______ frames
    -       19.9032   77.0000   60.0000 102

#__ type_ start__ end____ width___ exp.time_
  4 omega  -20.00   63.00   1.0000    2.3800
omega____ theta____ kappa____ phi______ frames
    -       19.9032  -99.0000 -150.0000 83

#__ type_ start__ end____ width___ exp.time_
  5 omega  -41.00   17.00   1.0000    2.3800
omega____ theta____ kappa____ phi______ frames
    -       19.9032  -57.0000  -90.0000 58

#__ type_ start__ end____ width___ exp.time_
  6 omega  -56.00  -21.00   1.0000    2.3800
omega____ theta____ kappa____ phi______ frames
    -      -19.9032  -57.0000   90.0000 35
;
_diffrn_measurement_device 'four-circle diffractometer'
_diffrn_measurement_device_type 'SuperNova, Dual, Cu at zero, Eos'
_diffrn_measurement_method '\w scans'
_diffrn_orient_matrix_UB_11 0.0180732000
_diffrn_orient_matrix_UB_12 0.0792417000
_diffrn_orient_matrix_UB_13 -0.0171584000
_diffrn_orient_matrix_UB_21 -0.0807248000
_diffrn_orient_matrix_UB_22 0.0256794000
_diffrn_orient_matrix_UB_23 -0.0041866000
_diffrn_orient_matrix_UB_31 -0.0050689000
_diffrn_orient_matrix_UB_32 -0.0030506000
_diffrn_orient_matrix_UB_33 0.0702569000
_diffrn_radiation_monochromator mirror
_diffrn_radiation_probe x-ray
_diffrn_radiation_type 'Mo K\a'
_diffrn_radiation_wavelength 0.71073
_diffrn_reflns_av_R_equivalents 0.0246
_diffrn_reflns_av_unetI/netI 0.0428
_diffrn_reflns_limit_h_max 11
_diffrn_reflns_limit_h_min -11
_diffrn_reflns_limit_k_max 12
_diffrn_reflns_limit_k_min -11
_diffrn_reflns_limit_l_max 13
_diffrn_reflns_limit_l_min -13
_diffrn_reflns_number 5795
_diffrn_reflns_theta_full 25.00
_diffrn_reflns_theta_max 29.08
_diffrn_reflns_theta_min 3.07
_diffrn_source 'SuperNova (Mo) X-ray Source'
_exptl_absorpt_coefficient_mu 0.343
_exptl_absorpt_correction_T_max 1.00000
_exptl_absorpt_correction_T_min 0.84867
_exptl_absorpt_correction_type multi-scan
_exptl_absorpt_process_details
;
CrysAlisPro, Agilent Technologies,
Version 1.171.37.33c (release 11-04-2014 CrysAlis171 .NET)
(compiled Apr 11 2014,15:12:41)
Empirical absorption correction using spherical harmonics,
 implemented in SCALE3 ABSPACK scaling algorithm.
;
_exptl_crystal_colour 'clear red'
_exptl_crystal_colour_lustre clear
_exptl_crystal_colour_primary red
_exptl_crystal_density_diffrn 1.692
_exptl_crystal_density_method 'not measured'
_exptl_crystal_description needle
_exptl_crystal_F_000 396
_exptl_crystal_size_max 0.4
_exptl_crystal_size_mid 0.2
_exptl_crystal_size_min 0.2
_refine_diff_density_max 0.415
_refine_diff_density_min -0.425
_refine_diff_density_rms 0.064
_refine_ls_extinction_method none
_refine_ls_goodness_of_fit_ref 1.054
_refine_ls_hydrogen_treatment mixed
_refine_ls_matrix_type full
_refine_ls_number_parameters 236
_refine_ls_number_reflns 3425
_refine_ls_number_restraints 0
_refine_ls_restrained_S_all 1.054
_refine_ls_R_factor_all 0.0507
_refine_ls_R_factor_gt 0.0414
_refine_ls_shift/su_max 0.001
_refine_ls_shift/su_mean 0.000
_refine_ls_structure_factor_coef Fsqd
_refine_ls_weighting_details 'calc w=1/[\s^2^(Fo^2^)+(0.0410P)^2^+0.4082P] where P=(Fo^2^+2Fc^2^)/3'
_refine_ls_weighting_scheme calc
_refine_ls_wR_factor_gt 0.0980
_refine_ls_wR_factor_ref 0.1066
_reflns_number_gt 2877
_reflns_number_total 3425
_reflns_threshold_expression >2sigma(I)
_cod_data_source_file c5ta10521h1.cif
_cod_data_source_block BiPy-PA
_cod_original_cell_volume 748.10(13)
_cod_database_code 7236141
_chemical_oxdiff_formula 'C10 H5 O4 N2 P2'
_reflns_odcompleteness_completeness 99.77
_reflns_odcompleteness_iscentric 1
_reflns_odcompleteness_theta 26.32
_olex2_refinement_description
;
1. Fixed Uiso
 At 1.2 times of:
  H4 of C4, {H3A,H3B} of N3, H9 of C9, H2A of C2, H5 of C5, H10 of C10, H7 of
  C7, {H4A,H4B} of N4
 At 1.5 times of:
  H2B of O2, H1 of O1, H5A of O5, H6 of O6
2.a Rotating group:
 N4(H4A,H4B)
2.b Aromatic/amide H refined with riding coordinates:
 C4(H4), C7(H7), C9(H9), C2(H2A), C5(H5), C10(H10)
2.c Idealised tetrahedral OH refined as rotating group:
 O2(H2B), O1(H1), O5(H5A), O6(H6)
;

loop_
_space_group_symop_id
_space_group_symop_operation_xyz
1 'x, y, z'
2 '-x, -y, -z'

loop_
_atom_site_label
_atom_site_type_symbol
_atom_site_fract_x
_atom_site_fract_y
_atom_site_fract_z
_atom_site_U_iso_or_equiv
_atom_site_adp_type
_atom_site_occupancy
_atom_site_symmetry_multiplicity
_atom_site_calc_flag
_atom_site_refinement_flags
P1 P 0.25223(6) 0.00500(6) 0.98486(5) 0.02325(14) Uani 1 1 d .
P2 P 0.12446(6) 0.45174(6) 0.68301(5) 0.02616(15) Uani 1 1 d .
O4 O 0.35830(17) 0.11595(18) 0.89023(16) 0.0323(4) Uani 1 1 d .
O7 O 0.11983(19) 0.59701(18) 0.56466(16) 0.0355(4) Uani 1 1 d .
O2 O 0.34961(17) -0.12206(18) 1.09236(15) 0.0319(4) Uani 1 1 d .
H2B H 0.4413 -0.1027 1.0824 0.048 Uiso 1 1 calc R
O1 O 0.13914(17) 0.0979(2) 1.06890(17) 0.0354(4) Uani 1 1 d .
H1 H 0.0488 0.0801 1.0641 0.053 Uiso 1 1 calc R
O5 O 0.29275(18) 0.3646(2) 0.68091(16) 0.0374(4) Uani 1 1 d .
H5A H 0.3026 0.2924 0.7512 0.056 Uiso 1 1 calc R
O8 O 0.08603(18) 0.4781(2) 0.82160(16) 0.0363(4) Uani 1 1 d .
O3 O 0.15850(16) -0.08051(18) 0.91572(15) 0.0305(3) Uani 1 1 d .
N2 N 0.2939(2) 0.9168(2) 0.65607(19) 0.0295(4) Uani 1 1 d .
N1 N 0.5088(2) 0.7312(2) 0.82540(19) 0.0320(4) Uani 1 1 d .
C3 C 0.7001(2) 0.5115(2) 0.8804(2) 0.0259(4) Uani 1 1 d .
O6 O 0.01076(19) 0.33521(18) 0.66449(16) 0.0337(4) Uani 1 1 d .
H6 H -0.0258 0.3689 0.5891 0.051 Uiso 1 1 calc R
C4 C 0.6830(3) 0.4778(3) 0.7591(2) 0.0296(5) Uani 1 1 d .
H4 H 0.7392 0.3914 0.7386 0.035 Uiso 1 1 calc R
N3 N 0.8183(2) 0.4185(2) 0.9709(2) 0.0285(4) Uani 1 1 d .
H3A H 0.917(3) 0.429(3) 0.927(3) 0.034 Uiso 1 1 d .
H3B H 0.830(3) 0.452(3) 1.043(3) 0.034 Uiso 1 1 d .
N4 N 0.1094(3) 1.1680(2) 0.3561(2) 0.0412(5) Uani 1 1 d .
H4A H 0.0891 1.1389 0.2866 0.049 Uiso 1 1 d R
H4B H 0.0235 1.1853 0.4009 0.049 Uiso 1 1 d R
C7 C 0.1989(3) 1.0306(3) 0.5789(2) 0.0305(5) Uani 1 1 d .
H7 H 0.1313 1.0956 0.6191 0.037 Uiso 1 1 calc R
C1 C 0.4978(2) 0.7025(2) 0.7050(2) 0.0270(4) Uani 1 1 d .
C6 C 0.3950(2) 0.8170(2) 0.6082(2) 0.0269(4) Uani 1 1 d .
C8 C 0.2012(3) 1.0518(2) 0.4387(2) 0.0292(5) Uani 1 1 d .
C9 C 0.3051(3) 0.9490(3) 0.3864(2) 0.0357(5) Uani 1 1 d .
H9 H 0.3099 0.9586 0.2932 0.043 Uiso 1 1 calc R
C2 C 0.6108(3) 0.6367(3) 0.9111(2) 0.0308(5) Uani 1 1 d .
H2A H 0.6218 0.6561 0.9943 0.037 Uiso 1 1 calc R
C5 C 0.5804(3) 0.5757(3) 0.6694(2) 0.0327(5) Uani 1 1 d .
H5 H 0.5666 0.5572 0.5862 0.039 Uiso 1 1 calc R
C10 C 0.4003(3) 0.8340(3) 0.4694(2) 0.0330(5) Uani 1 1 d .
H10 H 0.4688 0.7671 0.4321 0.040 Uiso 1 1 calc R
H3C H 0.803(3) 0.312(3) 1.004(3) 0.048(8) Uiso 1 1 d .
H2 H 0.283(3) 0.906(3) 0.742(3) 0.048(8) Uiso 1 1 d .

loop_
_atom_site_aniso_label
_atom_site_aniso_U_11
_atom_site_aniso_U_22
_atom_site_aniso_U_33
_atom_site_aniso_U_23
_atom_site_aniso_U_13
_atom_site_aniso_U_12
P1 0.0168(3) 0.0312(3) 0.0235(3) -0.0110(2) -0.00168(19) 0.0001(2)
P2 0.0253(3) 0.0303(3) 0.0219(3) -0.0071(2) -0.0028(2) 0.0022(2)
O4 0.0215(7) 0.0370(8) 0.0328(8) -0.0010(7) -0.0036(6) -0.0008(6)
O7 0.0444(10) 0.0307(8) 0.0295(8) -0.0031(7) -0.0091(7) -0.0037(7)
O2 0.0222(7) 0.0392(9) 0.0289(8) -0.0011(7) -0.0010(6) -0.0028(7)
O1 0.0206(7) 0.0518(10) 0.0449(10) -0.0324(8) -0.0012(7) -0.0010(7)
O5 0.0270(8) 0.0479(10) 0.0308(9) -0.0052(7) 0.0012(6) 0.0067(7)
O8 0.0331(9) 0.0512(10) 0.0281(8) -0.0183(7) -0.0023(6) 0.0011(7)
O3 0.0200(7) 0.0451(9) 0.0335(8) -0.0227(7) -0.0003(6) -0.0024(6)
N2 0.0334(10) 0.0337(10) 0.0219(9) -0.0111(8) 0.0002(7) 0.0022(8)
N1 0.0340(10) 0.0351(10) 0.0280(10) -0.0130(8) -0.0027(8) 0.0045(8)
C3 0.0231(10) 0.0278(10) 0.0258(11) -0.0056(8) -0.0002(8) -0.0043(8)
O6 0.0367(9) 0.0323(8) 0.0314(9) -0.0063(7) -0.0069(7) -0.0031(7)
C4 0.0308(11) 0.0283(10) 0.0306(11) -0.0116(9) -0.0002(9) 0.0007(9)
N3 0.0268(10) 0.0317(10) 0.0272(10) -0.0087(8) -0.0036(8) -0.0010(8)
N4 0.0448(12) 0.0430(12) 0.0343(11) -0.0107(9) -0.0094(9) 0.0074(10)
C7 0.0317(11) 0.0320(11) 0.0285(11) -0.0119(9) -0.0007(9) 0.0027(9)
C1 0.0264(10) 0.0299(10) 0.0252(10) -0.0086(9) 0.0006(8) -0.0039(8)
C6 0.0262(10) 0.0283(10) 0.0273(11) -0.0101(9) 0.0003(8) -0.0027(8)
C8 0.0308(11) 0.0296(11) 0.0283(11) -0.0088(9) -0.0021(9) -0.0048(9)
C9 0.0443(14) 0.0424(13) 0.0209(11) -0.0119(10) -0.0016(9) 0.0012(11)
C2 0.0348(12) 0.0345(11) 0.0252(11) -0.0121(9) -0.0017(9) -0.0020(9)
C5 0.0357(12) 0.0355(12) 0.0312(12) -0.0160(10) -0.0044(9) -0.0013(10)
C10 0.0359(12) 0.0361(12) 0.0279(11) -0.0139(10) 0.0021(9) 0.0038(10)

loop_
_atom_type_symbol
_atom_type_description
_atom_type_scat_dispersion_real
_atom_type_scat_dispersion_imag
_atom_type_scat_source
C C 0.0033 0.0016 'International Tables Vol C Tables 4.2.6.8 and 6.1.1.4'
H H 0.0000 0.0000 'International Tables Vol C Tables 4.2.6.8 and 6.1.1.4'
N N 0.0061 0.0033 'International Tables Vol C Tables 4.2.6.8 and 6.1.1.4'
O O 0.0106 0.0060 'International Tables Vol C Tables 4.2.6.8 and 6.1.1.4'
P P 0.1023 0.0942 'International Tables Vol C Tables 4.2.6.8 and 6.1.1.4'

loop_
_geom_angle_atom_site_label_1
_geom_angle_atom_site_label_2
_geom_angle_atom_site_label_3
_geom_angle
O4 P1 O2 109.98(8)
O4 P1 O1 109.05(9)
O4 P1 O3 114.83(9)
O2 P1 O1 105.64(9)
O3 P1 O2 107.25(9)
O3 P1 O1 109.68(8)
O7 P2 O5 107.66(9)
O7 P2 O8 115.61(10)
O7 P2 O6 110.58(9)
O8 P2 O5 109.02(9)
O8 P2 O6 107.76(9)
O6 P2 O5 105.77(9)
P1 O2 H2B 109.5
P1 O1 H1 109.5
P2 O5 H5A 109.5
C7 N2 C6 124.6(2)
C7 N2 H2 115.5(19)
C6 N2 H2 119.8(19)
C1 N1 C2 117.49(19)
C4 C3 N3 119.01(19)
C4 C3 C2 119.9(2)
C2 C3 N3 121.04(19)
P2 O6 H6 109.5
C3 C4 H4 120.9
C5 C4 C3 118.1(2)
C5 C4 H4 120.9
C3 N3 H3A 110.0(15)
C3 N3 H3B 114.7(16)
C3 N3 H3C 114.4(17)
H3A N3 H3B 101(2)
H3A N3 H3C 109(2)
H3B N3 H3C 106(2)
H4A N4 H4B 109.4
C8 N4 H4A 109.2
C8 N4 H4B 109.0
N2 C7 H7 120.0
N2 C7 C8 120.0(2)
C8 C7 H7 120.0
N1 C1 C6 116.09(19)
N1 C1 C5 123.0(2)
C5 C1 C6 120.84(19)
N2 C6 C1 118.30(19)
N2 C6 C10 117.1(2)
C10 C6 C1 124.55(19)
N4 C8 C7 122.0(2)
N4 C8 C9 121.5(2)
C7 C8 C9 116.5(2)
C8 C9 H9 119.3
C10 C9 C8 121.4(2)
C10 C9 H9 119.3
N1 C2 C3 122.4(2)
N1 C2 H2A 118.8
C3 C2 H2A 118.8
C4 C5 C1 118.9(2)
C4 C5 H5 120.5
C1 C5 H5 120.5
C6 C10 H10 119.8
C9 C10 C6 120.4(2)
C9 C10 H10 119.8

loop_
_geom_bond_atom_site_label_1
_geom_bond_atom_site_label_2
_geom_bond_distance
P1 O4 1.5026(16)
P1 O2 1.5595(15)
P1 O1 1.5696(15)
P1 O3 1.5078(15)
P2 O7 1.4991(16)
P2 O5 1.5703(16)
P2 O8 1.5066(16)
P2 O6 1.5634(16)
O2 H2B 0.8200
O1 H1 0.8200
O5 H5A 0.8200
N2 C7 1.339(3)
N2 C6 1.341(3)
N2 H2 0.86(3)
N1 C1 1.340(3)
N1 C2 1.340(3)
C3 C4 1.380(3)
C3 N3 1.455(3)
C3 C2 1.381(3)
O6 H6 0.8200
C4 H4 0.9300
C4 C5 1.377(3)
N3 H3A 0.93(3)
N3 H3B 0.89(3)
N3 H3C 0.94(3)
N4 H4A 0.8605
N4 H4B 0.8602
N4 C8 1.359(3)
C7 H7 0.9300
C7 C8 1.391(3)
C1 C6 1.476(3)
C1 C5 1.390(3)
C6 C10 1.382(3)
C8 C9 1.395(3)
C9 H9 0.9300
C9 C10 1.371(3)
C2 H2A 0.9300
C5 H5 0.9300
C10 H10 0.9300
